data_2233240
loop_
_publ_author_name
'Muthukumaran, J.'
'Parthiban, A.'
'Surya Prakash Rao, H.'
'Krishna, R.'

_publ_section_title
;
 6-Ethyl-<i>N</i>-methyl-3-nitro-4-nitromethyl-4<i>H</i>-chromen-2-amine
;
_journal_coeditor_code LH5388
_journal_issue 1
_journal_name_full 'Acta Crystallographica Section E'
_journal_page_first o180
_journal_page_last o181
_journal_paper_doi 10.1107/S1600536811053554
_journal_volume 68
_journal_year 2012
_chemical_formula_iupac 'C13 H15 N3 O5'
_chemical_formula_moiety 'C13 H15 N3 O5'
_chemical_formula_sum 'C13 H15 N3 O5'
_chemical_formula_weight 293.28
_chemical_name_systematic
;
6-Ethyl-<i>N</i>-methyl-3-nitro-4-nitromethyl-4<i>H</i>-chromen-2-amine
;
_space_group_IT_number 2
_symmetry_cell_setting triclinic
_symmetry_space_group_name_Hall '-P 1'
_symmetry_space_group_name_H-M 'P -1'
_atom_sites_solution_hydrogens geom
_atom_sites_solution_primary direct
_atom_sites_solution_secondary difmap
_audit_creation_method SHELXL-97
_cell_angle_alpha 73.484(9)
_cell_angle_beta 71.728(11)
_cell_angle_gamma 83.234(9)
_cell_formula_units_Z 2
_cell_length_a 8.2538(10)
_cell_length_b 9.0431(9)
_cell_length_c 10.3323(12)
_cell_measurement_reflns_used 1935
_cell_measurement_temperature 293(2)
_cell_measurement_theta_max 29.0721
_cell_measurement_theta_min 2.7332
_cell_volume 701.75(15)
_computing_cell_refinement 'CrysAlis PRO (Oxford Diffraction, 2009)'
_computing_data_collection 'CrysAlis PRO (Oxford Diffraction, 2009)'
_computing_data_reduction 'CrysAlis PRO (Oxford Diffraction, 2009)'
_computing_molecular_graphics '<i>ORTEP-3 for Windows</i> (Farrugia, 1997)'
_computing_publication_material '<i>PLATON</i> (Spek, 2009)'
_computing_structure_refinement '<i>SHELXL97</i> (Sheldrick, 2008)'
_computing_structure_solution '<i>SHELXS97</i> (Sheldrick, 2008)'
_diffrn_ambient_temperature 293(2)
_diffrn_detector_area_resol_mean 15.9821
_diffrn_measured_fraction_theta_full 0.997
_diffrn_measured_fraction_theta_max 0.997
_diffrn_measurement_device_type 'Oxford Diffraction Xcalibur Eos'
_diffrn_measurement_method '\w scans'
_diffrn_radiation_monochromator graphite
_diffrn_radiation_source 'fine-focus sealed tube'
_diffrn_radiation_type MoK\a
_diffrn_radiation_wavelength 0.71073
_diffrn_reflns_av_R_equivalents 0.0310
_diffrn_reflns_av_sigmaI/netI 0.0476
_diffrn_reflns_limit_h_max 9
_diffrn_reflns_limit_h_min -9
_diffrn_reflns_limit_k_max 10
_diffrn_reflns_limit_k_min -10
_diffrn_reflns_limit_l_max 12
_diffrn_reflns_limit_l_min -11
_diffrn_reflns_number 4281
_diffrn_reflns_theta_full 25.00
_diffrn_reflns_theta_max 25.00
_diffrn_reflns_theta_min 2.74
_diffrn_standards_decay_% 0
_diffrn_standards_interval_count 0
_diffrn_standards_interval_time 0
_diffrn_standards_number 0
_exptl_absorpt_coefficient_mu 0.108
_exptl_absorpt_correction_T_max 0.979
_exptl_absorpt_correction_T_min 0.958
_exptl_absorpt_correction_type multi-scan
_exptl_absorpt_process_details '(<i>CrysAlis PRO</i>; Oxford Diffraction, 2009)'
_exptl_crystal_colour Colorless
_exptl_crystal_density_diffrn 1.388
_exptl_crystal_density_method 'not measured'
_exptl_crystal_description Block
_exptl_crystal_F_000 308
_exptl_crystal_size_max 0.4
_exptl_crystal_size_mid 0.35
_exptl_crystal_size_min 0.2
_refine_diff_density_max 0.402
_refine_diff_density_min -0.335
_refine_ls_extinction_method none
_refine_ls_goodness_of_fit_ref 1.057
_refine_ls_hydrogen_treatment constr
_refine_ls_matrix_type full
_refine_ls_number_parameters 205
_refine_ls_number_reflns 2463
_refine_ls_number_restraints 122
_refine_ls_restrained_S_all 1.067
_refine_ls_R_factor_all 0.1145
_refine_ls_R_factor_gt 0.0734
_refine_ls_shift/su_max 0.000
_refine_ls_shift/su_mean 0.000
_refine_ls_structure_factor_coef Fsqd
_refine_ls_weighting_details 'calc w=1/[\s^2^(Fo^2^)+(0.1377P)^2^+0.1022P] where P=(Fo^2^+2Fc^2^)/3'
_refine_ls_weighting_scheme calc
_refine_ls_wR_factor_gt 0.2115
_refine_ls_wR_factor_ref 0.2324
_reflns_number_gt 1520
_reflns_number_total 2463
_reflns_threshold_expression I>2\s(I)
_cod_data_source_file lh5388.cif
_cod_data_source_block I
_cod_original_cell_volume 701.75(14)
_cod_database_code 2233240
_cod_database_fobs_code 2233240

loop_
_symmetry_equiv_pos_as_xyz
'x, y, z'
'-x, -y, -z'

loop_
_atom_site_type_symbol
_atom_site_label
_atom_site_fract_x
_atom_site_fract_y
_atom_site_fract_z
_atom_site_U_iso_or_equiv
_atom_site_adp_type
_atom_site_calc_flag
_atom_site_refinement_flags
_atom_site_occupancy
_atom_site_symmetry_multiplicity
_atom_site_disorder_assembly
_atom_site_disorder_group
O O1 0.4139(2) 0.2857(3) 1.1942(2) 0.0468(6) Uani d . 1 1 . .
C C1 0.5007(4) 0.2700(4) 1.0581(3) 0.0401(8) Uani d . 1 1 . .
C C8 0.6569(4) 0.4021(4) 1.1982(3) 0.0383(8) Uani d . 1 1 . .
O O2 0.6415(3) 0.5176(3) 1.3724(2) 0.0569(7) Uani d . 1 1 . .
O O3 0.8792(3) 0.5209(3) 1.2039(2) 0.0636(8) Uani d . 1 1 . .
N N2 0.7266(3) 0.4819(3) 1.2608(3) 0.0435(7) Uani d . 1 1 . .
C C9 0.4856(4) 0.3561(4) 1.2598(3) 0.0394(8) Uani d . 1 1 . .
N N1 0.3831(3) 0.3738(3) 1.3790(3) 0.0490(8) Uani d . 1 1 . .
H H1 0.4224 0.4167 1.4267 0.059 Uiso calc R 1 1 . .
C C6 0.6684(4) 0.3088(4) 0.9922(3) 0.0380(8) Uani d . 1 1 . .
C C2 0.4066(4) 0.2138(4) 0.9941(4) 0.0490(9) Uani d . 1 1 . .
H H2 0.2935 0.1877 1.0408 0.059 Uiso calc R 1 1 . .
C C5 0.7416(4) 0.2899(4) 0.8563(3) 0.0489(9) Uani d . 1 1 . .
H H5 0.8551 0.3151 0.8099 0.059 Uiso calc R 1 1 . .
C C7 0.7700(4) 0.3607(4) 1.0681(3) 0.0413(8) Uani d . 1 1 B .
H H7 0.8238 0.4563 1.0044 0.050 Uiso calc R 1 1 . .
C C4 0.6519(5) 0.2354(4) 0.7888(4) 0.0528(9) Uani d . 1 1 C .
C C3 0.4833(5) 0.1970(4) 0.8600(4) 0.0548(10) Uani d . 1 1 . .
H H3 0.4209 0.1592 0.8160 0.066 Uiso calc R 1 1 . .
C C11 0.9145(4) 0.2466(4) 1.0924(4) 0.0588(10) Uani d DU 1 1 . .
H H11A 0.9964 0.2440 1.0021 0.071 Uiso calc R 1 1 A 1
H H11B 0.9726 0.2804 1.1468 0.071 Uiso calc R 1 1 A 1
N N3A 0.8506(10) 0.0891(5) 1.1687(9) 0.085(2) Uani d PDU 0.629(7) 1 B 1
O O4A 0.7196(14) 0.0755(17) 1.2654(17) 0.113(3) Uani d PDU 0.629(7) 1 B 1
O O5A 0.9064(12) -0.0297(9) 1.1366(11) 0.169(3) Uani d PDU 0.629(7) 1 B 1
N N3B 0.8580(16) 0.0962(10) 1.1944(16) 0.085(2) Uani d PDU 0.371(7) 1 B 2
O O4B 0.717(2) 0.043(3) 1.240(3) 0.113(3) Uani d PDU 0.371(7) 1 B 2
O O5B 0.9759(19) 0.0179(16) 1.2268(18) 0.169(3) Uani d PDU 0.371(7) 1 B 2
C C12 0.7376(6) 0.2240(6) 0.6386(4) 0.0778(13) Uani d DU 1 1 . .
H H12A 0.7279 0.3246 0.5751 0.093 Uiso calc PR 0.533(8) 1 C 1
H H12B 0.8581 0.2008 0.6277 0.093 Uiso calc PR 0.533(8) 1 C 1
H H12C 0.6550 0.2506 0.5857 0.093 Uiso calc PR 0.467(8) 1 C 2
H H12D 0.8286 0.2970 0.5932 0.093 Uiso calc PR 0.467(8) 1 C 2
C C13A 0.6702(15) 0.1062(12) 0.5913(10) 0.114(3) Uani d PDU 0.533(8) 1 C 1
H H13A 0.7334 0.1097 0.4951 0.171 Uiso calc PR 0.533(8) 1 C 1
H H13B 0.5517 0.1291 0.5983 0.171 Uiso calc PR 0.533(8) 1 C 1
H H13C 0.6828 0.0050 0.6506 0.171 Uiso calc PR 0.533(8) 1 C 1
C C13B 0.8100(18) 0.0627(8) 0.6369(12) 0.114(3) Uani d PDU 0.467(8) 1 C 2
H H13D 0.8636 0.0583 0.5411 0.171 Uiso calc PR 0.467(8) 1 C 2
H H13E 0.7197 -0.0094 0.6804 0.171 Uiso calc PR 0.467(8) 1 C 2
H H13F 0.8929 0.0369 0.6881 0.171 Uiso calc PR 0.467(8) 1 C 2
C C10 0.2057(4) 0.3261(6) 1.4383(4) 0.0722(13) Uani d . 1 1 . .
H H10A 0.1380 0.3912 1.3825 0.108 Uiso calc R 1 1 . .
H H10B 0.1624 0.3350 1.5336 0.108 Uiso calc R 1 1 . .
H H10C 0.2001 0.2209 1.4376 0.108 Uiso calc R 1 1 . .

loop_
_atom_site_aniso_label
_atom_site_aniso_U_11
_atom_site_aniso_U_22
_atom_site_aniso_U_33
_atom_site_aniso_U_12
_atom_site_aniso_U_13
_atom_site_aniso_U_23
O1 0.0348(11) 0.0592(17) 0.0485(13) -0.0089(10) -0.0032(9) -0.0247(11)
C1 0.0371(16) 0.041(2) 0.0445(17) 0.0043(14) -0.0130(14) -0.0158(14)
C8 0.0367(16) 0.039(2) 0.0394(16) -0.0034(13) -0.0094(13) -0.0109(14)
O2 0.0646(15) 0.0694(19) 0.0409(12) -0.0110(13) -0.0074(11) -0.0262(12)
O3 0.0457(14) 0.085(2) 0.0667(16) -0.0271(13) -0.0008(12) -0.0383(15)
N2 0.0472(16) 0.0450(18) 0.0393(14) -0.0071(12) -0.0081(12) -0.0155(13)
C9 0.0362(16) 0.0365(19) 0.0431(17) 0.0004(13) -0.0080(14) -0.0114(14)
N1 0.0431(15) 0.058(2) 0.0448(15) -0.0076(13) 0.0022(12) -0.0255(14)
C6 0.0404(17) 0.0360(19) 0.0386(16) 0.0007(13) -0.0114(13) -0.0126(14)
C2 0.0420(18) 0.050(2) 0.063(2) 0.0021(15) -0.0210(16) -0.0223(18)
C5 0.0472(18) 0.051(2) 0.0468(19) -0.0022(16) -0.0073(15) -0.0175(16)
C7 0.0361(16) 0.047(2) 0.0416(17) -0.0084(14) -0.0050(13) -0.0173(15)
C4 0.064(2) 0.052(2) 0.0476(19) 0.0046(17) -0.0212(17) -0.0185(17)
C3 0.066(2) 0.050(2) 0.063(2) 0.0010(18) -0.0350(19) -0.0208(18)
C11 0.0356(17) 0.080(3) 0.074(2) 0.0052(17) -0.0169(16) -0.042(2)
N3A 0.075(3) 0.079(3) 0.095(4) 0.044(2) -0.033(2) -0.023(2)
O4A 0.131(3) 0.045(7) 0.154(7) -0.008(3) -0.030(3) -0.021(4)
O5A 0.189(6) 0.098(5) 0.222(9) 0.055(5) -0.065(5) -0.065(5)
N3B 0.075(3) 0.079(3) 0.095(4) 0.044(2) -0.033(2) -0.023(2)
O4B 0.131(3) 0.045(7) 0.154(7) -0.008(3) -0.030(3) -0.021(4)
O5B 0.189(6) 0.098(5) 0.222(9) 0.055(5) -0.065(5) -0.065(5)
C12 0.100(3) 0.084(3) 0.056(2) -0.003(3) -0.022(2) -0.031(2)
C13A 0.168(10) 0.096(6) 0.073(5) -0.015(6) 0.000(5) -0.049(4)
C13B 0.168(10) 0.096(6) 0.073(5) -0.015(6) 0.000(5) -0.049(4)
C10 0.046(2) 0.092(4) 0.073(3) -0.015(2) 0.0122(19) -0.041(2)

loop_
_atom_type_symbol
_atom_type_description
_atom_type_scat_dispersion_real
_atom_type_scat_dispersion_imag
_atom_type_scat_source
C C 0.0033 0.0016 'International Tables Vol C Tables 4.2.6.8 and 6.1.1.4'
H H 0.0000 0.0000 'International Tables Vol C Tables 4.2.6.8 and 6.1.1.4'
N N 0.0061 0.0033 'International Tables Vol C Tables 4.2.6.8 and 6.1.1.4'
O O 0.0106 0.0060 'International Tables Vol C Tables 4.2.6.8 and 6.1.1.4'

loop_
_geom_angle_atom_site_label_1
_geom_angle_atom_site_label_2
_geom_angle_atom_site_label_3
_geom_angle
C9 O1 C1 120.9(2)
C6 C1 C2 122.1(3)
C6 C1 O1 122.2(3)
C2 C1 O1 115.7(3)
N2 C8 C9 120.1(3)
N2 C8 C7 117.6(2)
C9 C8 C7 122.2(3)
O3 N2 O2 119.8(3)
O3 N2 C8 118.7(2)
O2 N2 C8 121.5(3)
N1 C9 O1 113.2(3)
N1 C9 C8 126.7(3)
O1 C9 C8 120.1(3)
C9 N1 C10 125.0(3)
C9 N1 H1 117.5
C10 N1 H1 117.5
C1 C6 C5 117.5(3)
C1 C6 C7 120.6(3)
C5 C6 C7 121.8(3)
C3 C2 C1 118.7(3)
C3 C2 H2 120.6
C1 C2 H2 120.6
C4 C5 C6 122.2(3)
C4 C5 H5 118.9
C6 C5 H5 118.9
C8 C7 C6 111.4(2)
C8 C7 C11 114.3(3)
C6 C7 C11 111.6(3)
C8 C7 H7 106.3
C6 C7 H7 106.3
C11 C7 H7 106.3
C5 C4 C3 118.2(3)
C5 C4 C12 119.3(3)
C3 C4 C12 122.5(3)
C2 C3 C4 121.4(3)
C2 C3 H3 119.3
C4 C3 H3 119.3
N3B C11 C7 114.4(6)
N3A C11 C7 111.4(4)
N3B C11 H11A 117.3
N3A C11 H11A 109.3
C7 C11 H11A 109.3
N3B C11 H11B 97.5
N3A C11 H11B 109.3
C7 C11 H11B 109.3
H11A C11 H11B 108.0
O4A N3A O5A 114.3(8)
O4A N3A C11 118.5(9)
O5A N3A C11 126.8(8)
O4B N3B O5B 118.9(19)
O4B N3B C11 128.9(19)
O5B N3B C11 112.1(11)
C13B C12 C13A 53.2(7)
C13B C12 C4 110.9(5)
C13A C12 C4 116.9(5)
C13B C12 H12A 141.0
C13A C12 H12A 108.1
C4 C12 H12A 108.1
C13B C12 H12B 59.8
C13A C12 H12B 108.1
C4 C12 H12B 108.1
H12A C12 H12B 107.3
C13B C12 H12C 109.5
C13A C12 H12C 57.4
C4 C12 H12C 109.5
H12A C12 H12C 56.1
H12B C12 H12C 142.2
C13B C12 H12D 109.5
C13A C12 H12D 133.6
C4 C12 H12D 109.5
H12A C12 H12D 55.3
H12B C12 H12D 53.9
H12C C12 H12D 108.0
C12 C13A H13A 109.5
C12 C13A H13B 109.5
H13A C13A H13B 109.5
C12 C13A H13C 109.5
H13A C13A H13C 109.5
H13B C13A H13C 109.5
C12 C13B H13D 109.5
C12 C13B H13E 109.5
H13D C13B H13E 109.5
C12 C13B H13F 109.5
H13D C13B H13F 109.5
H13E C13B H13F 109.5
N1 C10 H10A 109.5
N1 C10 H10B 109.5
H10A C10 H10B 109.5
N1 C10 H10C 109.5
H10A C10 H10C 109.5
H10B C10 H10C 109.5

loop_
_geom_bond_atom_site_label_1
_geom_bond_atom_site_label_2
_geom_bond_distance
O1 C9 1.342(4)
O1 C1 1.403(3)
C1 C6 1.375(4)
C1 C2 1.380(4)
C8 N2 1.366(4)
C8 C9 1.414(4)
C8 C7 1.496(4)
O2 N2 1.256(3)
O3 N2 1.256(3)
C9 N1 1.298(4)
N1 C10 1.463(4)
N1 H1 0.8600
C6 C5 1.395(4)
C6 C7 1.501(4)
C2 C3 1.376(5)
C2 H2 0.9300
C5 C4 1.372(5)
C5 H5 0.9300
C7 C11 1.517(5)
C7 H7 0.9800
C4 C3 1.387(5)
C4 C12 1.518(5)
C3 H3 0.9300
C11 N3B 1.4847(11)
C11 N3A 1.4847(11)
C11 H11A 0.9700
C11 H11B 0.9700
N3A O4A 1.2113(11)
N3A O5A 1.2115(11)
N3B O4B 1.2114(11)
N3B O5B 1.2117(11)
C12 C13B 1.5122(11)
C12 C13A 1.5125(11)
C12 H12A 0.9700
C12 H12B 0.9700
C12 H12C 0.9700
C12 H12D 0.9700
C13A H13A 0.9600
C13A H13B 0.9600
C13A H13C 0.9600
C13B H13D 0.9600
C13B H13E 0.9600
C13B H13F 0.9600
C10 H10A 0.9600
C10 H10B 0.9600
C10 H10C 0.9600

loop_
_geom_hbond_atom_site_label_D
_geom_hbond_atom_site_label_H
_geom_hbond_atom_site_label_A
_geom_hbond_site_symmetry_A
_geom_hbond_distance_DH
_geom_hbond_distance_HA
_geom_hbond_distance_DA
_geom_hbond_angle_DHA
N1 H1 O2 1 0.86 1.97 2.600(3) 129
N1 H1 O2 2_668 0.86 2.21 2.943(4) 143
C11 H11A O3 2_767 0.97 2.58 3.258(4) 128
C12 H12A O2 1_554 0.97 2.55 3.457(5) 156

loop_
_geom_torsion_atom_site_label_1
_geom_torsion_atom_site_label_2
_geom_torsion_atom_site_label_3
_geom_torsion_atom_site_label_4
_geom_torsion
C9 O1 C1 C6 7.7(5)
C9 O1 C1 C2 -172.0(3)
C9 C8 N2 O3 179.8(3)
C7 C8 N2 O3 2.4(4)
C9 C8 N2 O2 -0.7(5)
C7 C8 N2 O2 -178.2(3)
C1 O1 C9 N1 174.0(3)
C1 O1 C9 C8 -6.3(4)
N2 C8 C9 N1 -4.2(5)
C7 C8 C9 N1 173.1(3)
N2 C8 C9 O1 176.1(3)
C7 C8 C9 O1 -6.6(5)
O1 C9 N1 C10 -1.1(5)
C8 C9 N1 C10 179.2(4)
C2 C1 C6 C5 0.3(5)
O1 C1 C6 C5 -179.4(3)
C2 C1 C6 C7 -176.3(3)
O1 C1 C6 C7 4.0(5)
C6 C1 C2 C3 -0.4(5)
O1 C1 C2 C3 179.3(3)
C1 C6 C5 C4 0.2(5)
C7 C6 C5 C4 176.8(3)
N2 C8 C7 C6 -166.3(3)
C9 C8 C7 C6 16.4(4)
N2 C8 C7 C11 66.0(4)
C9 C8 C7 C11 -111.3(3)
C1 C6 C7 C8 -14.8(4)
C5 C6 C7 C8 168.7(3)
C1 C6 C7 C11 114.3(3)
C5 C6 C7 C11 -62.2(4)
C6 C5 C4 C3 -0.6(5)
C6 C5 C4 C12 177.5(3)
C1 C2 C3 C4 0.0(5)
C5 C4 C3 C2 0.4(6)
C12 C4 C3 C2 -177.5(4)
C8 C7 C11 N3B 59.4(9)
C6 C7 C11 N3B -68.2(9)
C8 C7 C11 N3A 72.3(5)
C6 C7 C11 N3A -55.3(5)
N3B C11 N3A O4A 65(4)
C7 C11 N3A O4A -41.2(12)
N3B C11 N3A O5A -123(4)
C7 C11 N3A O5A 131.0(10)
N3A C11 N3B O4B -64(4)
C7 C11 N3B O4B 15(2)
N3A C11 N3B O5B 112(4)
C7 C11 N3B O5B -169.6(13)
C5 C4 C12 C13B 96.2(7)
C3 C4 C12 C13B -85.9(8)
C5 C4 C12 C13A 154.5(7)
C3 C4 C12 C13A -27.5(8)
